data_4518908
loop_
_publ_author_name
'Barbosa, J\'essica S.'
'Pinto, Miguel'
'Barreiro, Sandra'
'Fernandes, Carlos'
'Mendes, Ricardo F.'
'Lavrador, Pedro'
'Gaspar, V\'itor M.'
'Mano, Jo\~ao F.'
'Borges, Fernanda'
'Remi\~ao, Fernando'
'Braga, Susana S.'
'Paz, Filipe A. Almeida'

_publ_section_title
;
 Coordination Compounds As Multi-Delivery Systems for Osteoporosis
;
_journal_name_full 'ACS Applied Materials &amp; Interfaces'
_journal_paper_doi 10.1021/acsami.1c09121
_journal_year 2021
_chemical_formula_sum 'C8 H27.5 Mg N2 O15.75 P4'
_chemical_formula_weight 552.01
_space_group_crystal_system monoclinic
_space_group_IT_number 14
_space_group_name_Hall '-P 2ybc'
_space_group_name_H-M_alt 'P 1 21/c 1'
_atom_sites_solution_hydrogens mixed
_audit_creation_date '17 May 2021'
_audit_creation_method 'SHELXL-2018/3, manual editing plus enCIFer'
_cell_angle_alpha 90
_cell_angle_beta 109.967(3)
_cell_angle_gamma 90
_cell_formula_units_Z 4
_cell_length_a 12.5726(18)
_cell_length_b 13.5006(19)
_cell_length_c 12.4306(18)
_cell_measurement_reflns_used 9913
_cell_measurement_temperature 150(2)
_cell_measurement_theta_max 29.17
_cell_measurement_theta_min 2.29
_cell_volume 1983.1(5)
_computing_cell_refinement 'SAINT V8.37a   (Bruker, 2015)'
_computing_data_collection 'APEX3 2016.9-0 (Bruker, 2016)'
_computing_data_reduction 'SAINT V8.37a   (Bruker, 2015)'
_computing_molecular_graphics 'DIAMOND (Brandenburg, 1999)'
_computing_publication_material 'SHELXL-2018/3 (Sheldrick, 2015b)'
_computing_structure_refinement 'SHELXL-2018/3 (Sheldrick, 2015b)'
_computing_structure_solution 'SHELXT 2014/5 (Sheldrick, 2015a)'
_diffrn_ambient_temperature 150(2)
_diffrn_detector_area_resol_mean 10.4167
_diffrn_measured_fraction_theta_full 1.000
_diffrn_measured_fraction_theta_max 0.998
_diffrn_measurement_device_type 'Bruker D8 QUEST '
_diffrn_measurement_method '\w / \f scans'
_diffrn_radiation_monochromator 'Multi-layer X-ray mirror'
_diffrn_radiation_source 'Sealed tube'
_diffrn_radiation_type MoK\a
_diffrn_radiation_wavelength 0.71073
_diffrn_reflns_av_R_equivalents 0.0381
_diffrn_reflns_av_unetI/netI 0.0189
_diffrn_reflns_Laue_measured_fraction_full 1.000
_diffrn_reflns_Laue_measured_fraction_max 0.998
_diffrn_reflns_limit_h_max 17
_diffrn_reflns_limit_h_min -17
_diffrn_reflns_limit_k_max 18
_diffrn_reflns_limit_k_min -18
_diffrn_reflns_limit_l_max 17
_diffrn_reflns_limit_l_min -17
_diffrn_reflns_number 46211
_diffrn_reflns_point_group_measured_fraction_full 1.000
_diffrn_reflns_point_group_measured_fraction_max 0.998
_diffrn_reflns_theta_full 25.242
_diffrn_reflns_theta_max 29.213
_diffrn_reflns_theta_min 2.290
_exptl_absorpt_coefficient_mu 0.497
_exptl_absorpt_correction_type multi-scan
_exptl_absorpt_process_details
; 
  SADABS-2016/2
  Reference: Krause, L., Herbst-Irmer, R., Sheldrick G.M. & Stalke D.,
  J. Appl. Cryst. 48 (2015) 3-10.
;
_exptl_crystal_colour colourless
_exptl_crystal_density_diffrn 1.849
_exptl_crystal_description block
_exptl_crystal_F_000 1150
_exptl_crystal_size_max 0.240
_exptl_crystal_size_mid 0.230
_exptl_crystal_size_min 0.190
_exptl_transmission_factor_max 0.7458
_exptl_transmission_factor_min 0.6668
_refine_diff_density_max 1.316
_refine_diff_density_min -0.703
_refine_diff_density_rms 0.102
_refine_ls_extinction_method none
_refine_ls_goodness_of_fit_ref 1.154
_refine_ls_hydrogen_treatment mixed
_refine_ls_matrix_type full
_refine_ls_number_parameters 364
_refine_ls_number_reflns 5371
_refine_ls_number_restraints 6
_refine_ls_restrained_S_all 1.154
_refine_ls_R_factor_all 0.0496
_refine_ls_R_factor_gt 0.0437
_refine_ls_shift/su_max 0.000
_refine_ls_shift/su_mean 0.000
_refine_ls_structure_factor_coef Fsqd
_refine_ls_weighting_details 'w=1/[\s^2^(Fo^2^)+(0.0443P)^2^+4.1006P] where P=(Fo^2^+2Fc^2^)/3'
_refine_ls_weighting_scheme calc
_refine_ls_wR_factor_gt 0.1135
_refine_ls_wR_factor_ref 0.1169
_reflns_Friedel_coverage 0.000
_reflns_number_gt 4825
_reflns_number_total 5371
_reflns_threshold_expression 'I > 2\s(I)'
_cod_data_source_file am1c09121_si_002.cif
_cod_data_source_block 1
_cod_original_sg_symbol_H-M 'P 21/c'
_cod_original_formula_sum 'C8 H27.50 Mg N2 O15.75 P4'
_cod_database_code 4518908
_shelx_shelxl_version_number 2018/3
_shelx_space_group_comment
;
The symmetry employed for this shelxl refinement is uniquely defined
by the following loop, which should always be used as a source of
symmetry information in preference to the above space-group names.
They are only intended as comments.
;
_shelx_estimated_absorpt_t_min 0.890
_shelx_estimated_absorpt_t_max 0.911
_exptl_absorpt_special_details
;
?
;

loop_
_space_group_symop_operation_xyz
'x, y, z'
'-x, y+1/2, -z+1/2'
'-x, -y, -z'
'x, -y-1/2, z-1/2'

loop_
_atom_site_label
_atom_site_type_symbol
_atom_site_fract_x
_atom_site_fract_y
_atom_site_fract_z
_atom_site_U_iso_or_equiv
_atom_site_adp_type
_atom_site_occupancy
_atom_site_site_symmetry_order
_atom_site_calc_flag
_atom_site_refinement_flags_posn
_atom_site_refinement_flags_adp
_atom_site_refinement_flags_occupancy
_atom_site_disorder_assembly
_atom_site_disorder_group
Mg1 Mg 0.30719(6) 0.45457(6) 0.52947(6) 0.01414(16) Uani 1 1 d . . . . .
O1W O 0.24017(16) 0.43563(18) 0.66157(16) 0.0286(4) Uani 1 1 d D . . . .
H1O H 0.1611(8) 0.429(3) 0.640(3) 0.034 Uiso 1 1 d D U . . .
H2O H 0.276(2) 0.397(2) 0.728(2) 0.034 Uiso 1 1 d D U . . .
P3 P 0.09432(5) 0.60089(5) 0.38372(5) 0.01402(12) Uani 1 1 d . . . . .
P4 P 0.06958(5) 0.38281(5) 0.32205(5) 0.01546(13) Uani 1 1 d . . . . .
C5 C 0.06767(19) 0.50948(18) 0.26709(19) 0.0151(4) Uani 1 1 d . . . . .
C6 C -0.0449(2) 0.52381(19) 0.1677(2) 0.0196(5) Uani 1 1 d . . . . .
H6A H -0.059878 0.463158 0.120057 0.024 Uiso 1 1 calc R U . . .
H6B H -0.106157 0.529799 0.200432 0.024 Uiso 1 1 calc R U . . .
C7 C -0.0524(2) 0.6124(2) 0.0896(2) 0.0222(5) Uani 1 1 d . . . . .
H7A H -0.037231 0.674141 0.135280 0.027 Uiso 1 1 calc R U . . .
H7B H 0.005344 0.606204 0.052164 0.027 Uiso 1 1 calc R U . . .
C8 C -0.1694(2) 0.6169(2) -0.0006(2) 0.0224(5) Uani 1 1 d . . . . .
H8A H -0.183875 0.554876 -0.045751 0.027 Uiso 1 1 calc R U . . .
H8B H -0.226615 0.621998 0.037569 0.027 Uiso 1 1 calc R U . . .
N2 N -0.18200(17) 0.70308(17) -0.07946(17) 0.0208(4) Uani 1 1 d . . . . .
H2A H -0.253075 0.703328 -0.132189 0.031 Uiso 1 1 calc R U . . .
H2B H -0.170138 0.760351 -0.038432 0.031 Uiso 1 1 calc R U . . .
H2C H -0.130464 0.698044 -0.115776 0.031 Uiso 1 1 calc R U . . .
O8 O 0.20245(14) 0.57043(13) 0.47485(14) 0.0178(3) Uani 1 1 d . . . . .
O9 O 0.11578(14) 0.70189(13) 0.33288(15) 0.0189(3) Uani 1 1 d . . . . .
H9 H 0.055471 0.734794 0.310582 0.028 Uiso 1 1 calc R U . . .
O10 O -0.00840(14) 0.60716(14) 0.42062(14) 0.0192(3) Uani 1 1 d . . . . .
O11 O 0.15852(14) 0.51420(14) 0.22071(14) 0.0181(3) Uani 1 1 d . . . . .
H11 H 0.218628 0.493584 0.269766 0.027 Uiso 1 1 calc R U . . .
O12 O 0.18003(14) 0.36472(13) 0.41797(14) 0.0178(3) Uani 1 1 d . . . . .
O13 O 0.05027(15) 0.31473(14) 0.22059(15) 0.0207(4) Uani 1 1 d . . . . .
O14 O -0.03306(14) 0.37305(14) 0.36586(15) 0.0203(4) Uani 1 1 d . . . . .
H14 H -0.011727 0.386550 0.436002 0.031 Uiso 1 1 calc R U . . .
N1 N 0.7340(2) 0.3060(3) 0.2988(3) 0.0445(7) Uani 1 1 d . . . . .
H1A H 0.783886 0.301691 0.260433 0.067 Uiso 1 1 calc R U . A 1
H1B H 0.662463 0.311603 0.247682 0.067 Uiso 1 1 calc R U . A 1
H1C H 0.750592 0.360092 0.345196 0.067 Uiso 1 1 calc R U . A 1
P1 P 0.45538(5) 0.41099(4) 0.34780(5) 0.01322(12) Uani 1 1 d . . . . .
O1 O 0.37573(14) 0.46995(13) 0.39250(14) 0.0162(3) Uani 1 1 d . . . . .
O2 O 0.39342(14) 0.40060(14) 0.21538(14) 0.0184(3) Uani 1 1 d . . . . .
H2 H 0.440132 0.383017 0.184293 0.028 Uiso 1 1 calc R U . . .
O3 O 0.57166(14) 0.45098(14) 0.37342(14) 0.0202(4) Uani 1 1 d . . . . .
O5 O 0.38836(14) 0.32379(13) 0.57631(14) 0.0178(3) Uani 1 1 d . . . . .
C1 C 0.4538(3) 0.2814(2) 0.3983(2) 0.0134(5) Uani 0.85 1 d . . P B 1
C2 C 0.5344(2) 0.2149(2) 0.3586(2) 0.0219(5) Uani 0.85 1 d . . P B 1
H2D H 0.508991 0.145312 0.356363 0.026 Uiso 0.85 1 calc R U P B 1
H2E H 0.527267 0.234012 0.279492 0.026 Uiso 0.85 1 calc R U P B 1
C3 C 0.6602(2) 0.2204(2) 0.4339(3) 0.0211(6) Uani 0.85 1 d . . P B 1
H3A H 0.673425 0.283702 0.476598 0.025 Uiso 0.85 1 calc R U P B 1
H3B H 0.676432 0.166083 0.490719 0.025 Uiso 0.85 1 calc R U P B 1
C4 C 0.7425(3) 0.2134(3) 0.3706(3) 0.0394(8) Uani 0.85 1 d . . P B 1
H4A H 0.725247 0.154185 0.320579 0.047 Uiso 0.85 1 calc R U P B 1
H4B H 0.820386 0.206531 0.425849 0.047 Uiso 0.85 1 calc R U P B 1
P2 P 0.48423(6) 0.27544(5) 0.55389(6) 0.01228(14) Uani 0.85 1 d . . P B 1
O4 O 0.3403(2) 0.24357(19) 0.3447(2) 0.0182(5) Uani 0.85 1 d . . P B 1
H4 H 0.295751 0.273996 0.370266 0.027 Uiso 0.85 1 calc R U P B 1
O6 O 0.59803(16) 0.33248(15) 0.61376(16) 0.0152(4) Uani 0.85 1 d . . P B 1
H6 H 0.589247 0.392711 0.595969 0.023 Uiso 0.85 1 calc R U P B 1
O7 O 0.5074(2) 0.16905(18) 0.5936(2) 0.0206(5) Uani 0.85 1 d . . P B 1
C2' C 0.5344(2) 0.2149(2) 0.3586(2) 0.0219(5) Uani 0.15 1 d . . P B 2
H2F H 0.525801 0.242857 0.282401 0.026 Uiso 0.15 1 calc R U P B 2
H2G H 0.469747 0.169432 0.347307 0.026 Uiso 0.15 1 calc R U P B 2
C4' C 0.7425(3) 0.2134(3) 0.3706(3) 0.0394(8) Uani 0.15 1 d . . P B 2
H4C H 0.795104 0.230924 0.447758 0.047 Uiso 0.15 1 calc R U P B 2
H4D H 0.783063 0.164449 0.339569 0.047 Uiso 0.15 1 calc R U P B 2
C10 C 0.5186(19) 0.2991(15) 0.4301(17) 0.026(4) Uani 0.15 1 d . . P B 2
C11 C 0.6404(19) 0.1509(14) 0.3931(17) 0.031(4) Uani 0.15 1 d . . P B 2
H11A H 0.625593 0.089150 0.347458 0.038 Uiso 0.15 1 calc R U P B 2
H11B H 0.662534 0.132907 0.475038 0.038 Uiso 0.15 1 calc R U P B 2
P10 P 0.4207(4) 0.2479(3) 0.4946(4) 0.0190(8) Uani 0.15 1 d . . P B 2
O20 O 0.3138(12) 0.2284(11) 0.3818(14) 0.023(3) Uani 0.15 1 d . . P B 2
H20 H 0.329618 0.183856 0.342488 0.035 Uiso 0.15 1 calc R U P B 2
O21 O 0.6189(9) 0.3186(9) 0.5319(10) 0.020(2) Uani 0.15 1 d . . P B 2
H21 H 0.644787 0.374999 0.526310 0.030 Uiso 0.15 1 calc R U P B 2
O22 O 0.4644(11) 0.1501(11) 0.5515(11) 0.017(3) Uani 0.15 1 d . . P B 2
O2W O 0.3605(3) 0.4924(3) 0.8924(3) 0.0327(8) Uani 0.6 1 d D . P C -3
H3O H 0.387(4) 0.556(2) 0.882(5) 0.039 Uiso 0.6 1 d D U P D -3
H4O H 0.414(4) 0.461(3) 0.956(4) 0.039 Uiso 0.6 1 d D U P E -3
O3W O 0.6943(12) 0.4034(10) 0.1934(12) 0.029(3) Uani 0.15 1 d . . P B -3

loop_
_atom_site_aniso_label
_atom_site_aniso_U_11
_atom_site_aniso_U_22
_atom_site_aniso_U_33
_atom_site_aniso_U_23
_atom_site_aniso_U_13
_atom_site_aniso_U_12
Mg1 0.0103(3) 0.0199(4) 0.0126(3) -0.0009(3) 0.0045(3) 0.0008(3)
O1W 0.0162(8) 0.0527(13) 0.0186(9) -0.0015(8) 0.0080(7) -0.0003(8)
P3 0.0098(2) 0.0193(3) 0.0122(2) -0.0022(2) 0.00284(19) 0.0007(2)
P4 0.0116(3) 0.0202(3) 0.0149(3) -0.0024(2) 0.0050(2) -0.0026(2)
C5 0.0120(9) 0.0209(11) 0.0130(9) -0.0015(8) 0.0050(8) -0.0012(8)
C6 0.0135(10) 0.0264(12) 0.0165(10) -0.0022(9) 0.0019(8) -0.0014(9)
C7 0.0157(11) 0.0284(13) 0.0174(11) -0.0015(9) -0.0009(9) -0.0016(9)
C8 0.0172(11) 0.0307(13) 0.0157(10) 0.0002(9) 0.0008(9) -0.0013(9)
N2 0.0151(9) 0.0315(11) 0.0138(9) -0.0011(8) 0.0023(7) 0.0012(8)
O8 0.0134(7) 0.0208(8) 0.0158(7) -0.0037(6) 0.0005(6) 0.0029(6)
O9 0.0129(7) 0.0215(8) 0.0226(8) 0.0012(7) 0.0065(6) 0.0020(6)
O10 0.0131(7) 0.0294(9) 0.0164(8) -0.0017(7) 0.0066(6) 0.0011(7)
O11 0.0127(7) 0.0274(9) 0.0163(7) -0.0008(7) 0.0074(6) -0.0020(6)
O12 0.0121(7) 0.0216(8) 0.0185(8) -0.0002(6) 0.0038(6) -0.0015(6)
O13 0.0187(8) 0.0236(9) 0.0218(8) -0.0080(7) 0.0096(7) -0.0062(7)
O14 0.0142(8) 0.0304(10) 0.0177(8) -0.0025(7) 0.0070(6) -0.0046(7)
N1 0.0304(14) 0.062(2) 0.0450(16) -0.0022(15) 0.0180(12) -0.0124(13)
P1 0.0125(3) 0.0173(3) 0.0111(2) -0.0010(2) 0.0056(2) 0.0010(2)
O1 0.0148(7) 0.0216(8) 0.0139(7) -0.0026(6) 0.0071(6) 0.0018(6)
O2 0.0132(7) 0.0280(9) 0.0141(7) -0.0064(6) 0.0048(6) -0.0010(6)
O3 0.0116(7) 0.0324(10) 0.0163(8) -0.0081(7) 0.0044(6) -0.0028(7)
O5 0.0153(8) 0.0235(8) 0.0153(7) 0.0014(6) 0.0060(6) 0.0026(6)
C1 0.0098(12) 0.0175(13) 0.0138(11) -0.0026(9) 0.0052(10) -0.0024(10)
C2 0.0187(11) 0.0238(12) 0.0241(12) -0.0077(10) 0.0085(9) 0.0019(9)
C3 0.0177(13) 0.0262(15) 0.0216(13) -0.0023(11) 0.0096(11) 0.0017(11)
C4 0.0256(14) 0.050(2) 0.0438(18) -0.0127(15) 0.0133(13) 0.0090(13)
P2 0.0117(3) 0.0142(3) 0.0122(3) 0.0009(2) 0.0056(3) 0.0004(2)
O4 0.0132(10) 0.0254(12) 0.0190(11) -0.0065(9) 0.0092(9) -0.0066(8)
O6 0.0129(8) 0.0169(9) 0.0148(8) 0.0017(7) 0.0034(7) 0.0015(7)
O7 0.0270(14) 0.0154(11) 0.0257(14) 0.0039(10) 0.0171(11) 0.0021(10)
C2' 0.0187(11) 0.0238(12) 0.0241(12) -0.0077(10) 0.0085(9) 0.0019(9)
C4' 0.0256(14) 0.050(2) 0.0438(18) -0.0127(15) 0.0133(13) 0.0090(13)
C10 0.029(11) 0.031(10) 0.027(9) 0.011(8) 0.020(9) 0.013(8)
C11 0.051(12) 0.020(8) 0.029(9) -0.003(7) 0.021(9) 0.013(8)
P10 0.019(2) 0.022(2) 0.0195(19) 0.0008(16) 0.0107(17) 0.0002(16)
O20 0.014(6) 0.025(7) 0.022(7) -0.012(6) -0.005(5) 0.002(5)
O21 0.010(5) 0.022(6) 0.025(6) 0.001(5) 0.002(4) -0.001(4)
O22 0.008(6) 0.029(7) 0.012(6) 0.006(5) 0.002(4) 0.002(5)
O2W 0.0362(19) 0.0277(17) 0.0367(19) -0.0069(14) 0.0159(15) -0.0127(15)
O3W 0.031(7) 0.027(6) 0.028(6) -0.015(5) 0.011(5) -0.011(5)

loop_
_atom_type_symbol
_atom_type_description
_atom_type_scat_dispersion_real
_atom_type_scat_dispersion_imag
_atom_type_scat_source
C C 0.0033 0.0016 'International Tables Vol C Tables 4.2.6.8 and 6.1.1.4'
H H 0.0000 0.0000 'International Tables Vol C Tables 4.2.6.8 and 6.1.1.4'
N N 0.0061 0.0033 'International Tables Vol C Tables 4.2.6.8 and 6.1.1.4'
O O 0.0106 0.0060 'International Tables Vol C Tables 4.2.6.8 and 6.1.1.4'
Mg Mg 0.0486 0.0363 'International Tables Vol C Tables 4.2.6.8 and 6.1.1.4'
P P 0.1023 0.0942 'International Tables Vol C Tables 4.2.6.8 and 6.1.1.4'

loop_
_geom_angle_atom_site_label_1
_geom_angle_atom_site_label_2
_geom_angle_atom_site_label_3
_geom_angle
_geom_angle_site_symmetry_1
_geom_angle_site_symmetry_3
_geom_angle_publ_flag
O8 Mg1 O5 170.23(8) . . y
O8 Mg1 O3 89.08(8) . 3_666 y
O5 Mg1 O3 100.03(8) . 3_666 y
O8 Mg1 O1W 88.13(8) . . y
O5 Mg1 O1W 88.08(8) . . y
O3 Mg1 O1W 91.79(8) 3_666 . y
O8 Mg1 O12 87.90(7) . . y
O5 Mg1 O12 83.21(7) . . y
O3 Mg1 O12 175.41(8) 3_666 . y
O1W Mg1 O12 91.57(8) . . y
O8 Mg1 O1 92.90(7) . . y
O5 Mg1 O1 90.74(7) . . y
O3 Mg1 O1 89.32(7) 3_666 . y
O1W Mg1 O1 178.50(9) . . y
O12 Mg1 O1 87.38(7) . . y
Mg1 O1W H1O 116.8(19) . . ?
Mg1 O1W H2O 123(2) . . ?
H1O O1W H2O 110.2(15) . . ?
O8 P3 O10 115.70(10) . . ?
O8 P3 O9 107.89(10) . . ?
O10 P3 O9 110.88(10) . . ?
O8 P3 C5 106.54(10) . . ?
O10 P3 C5 109.31(10) . . ?
O9 P3 C5 106.00(10) . . ?
O12 P4 O13 113.77(10) . . ?
O12 P4 O14 110.87(10) . . ?
O13 P4 O14 108.78(10) . . ?
O12 P4 C5 109.62(10) . . ?
O13 P4 C5 106.11(11) . . ?
O14 P4 C5 107.41(10) . . ?
O11 C5 C6 108.00(18) . . ?
O11 C5 P4 106.10(15) . . ?
C6 C5 P4 107.87(16) . . ?
O11 C5 P3 109.12(15) . . ?
C6 C5 P3 114.64(16) . . ?
P4 C5 P3 110.75(12) . . ?
C7 C6 C5 116.7(2) . . ?
C7 C6 H6A 108.1 . . ?
C5 C6 H6A 108.1 . . ?
C7 C6 H6B 108.1 . . ?
C5 C6 H6B 108.1 . . ?
H6A C6 H6B 107.3 . . ?
C8 C7 C6 109.6(2) . . ?
C8 C7 H7A 109.7 . . ?
C6 C7 H7A 109.7 . . ?
C8 C7 H7B 109.7 . . ?
C6 C7 H7B 109.7 . . ?
H7A C7 H7B 108.2 . . ?
N2 C8 C7 112.0(2) . . ?
N2 C8 H8A 109.2 . . ?
C7 C8 H8A 109.2 . . ?
N2 C8 H8B 109.2 . . ?
C7 C8 H8B 109.2 . . ?
H8A C8 H8B 107.9 . . ?
C8 N2 H2A 109.5 . . ?
C8 N2 H2B 109.5 . . ?
H2A N2 H2B 109.5 . . ?
C8 N2 H2C 109.5 . . ?
H2A N2 H2C 109.5 . . ?
H2B N2 H2C 109.5 . . ?
P3 O8 Mg1 142.17(11) . . ?
P3 O9 H9 109.5 . . ?
C5 O11 H11 109.5 . . ?
P4 O12 Mg1 135.52(11) . . ?
P4 O14 H14 109.5 . . ?
C4 N1 H1A 109.5 . . ?
C4 N1 H1B 109.5 . . ?
H1A N1 H1B 109.5 . . ?
C4 N1 H1C 109.5 . . ?
H1A N1 H1C 109.5 . . ?
H1B N1 H1C 109.5 . . ?
O3 P1 O1 116.89(10) . . ?
O3 P1 O2 110.90(10) . . ?
O1 P1 O2 106.05(9) . . ?
O3 P1 C10 88.4(7) . . ?
O1 P1 C10 115.9(5) . . ?
O2 P1 C10 118.3(7) . . ?
O3 P1 C1 113.06(12) . . ?
O1 P1 C1 106.50(11) . . ?
O2 P1 C1 102.19(11) . . ?
P1 O1 Mg1 136.37(11) . . ?
P1 O2 H2 109.5 . . ?
P1 O3 Mg1 146.69(11) . 3_666 ?
P2 O5 Mg1 134.01(11) . . ?
P10 O5 Mg1 126.34(19) . . ?
O4 C1 C2 107.3(2) . . ?
O4 C1 P2 106.70(19) . . ?
C2 C1 P2 112.62(19) . . ?
O4 C1 P1 107.4(2) . . ?
C2 C1 P1 110.62(18) . . ?
P2 C1 P1 111.90(14) . . ?
C3 C2 C1 115.1(2) . . ?
C3 C2 H2D 108.5 . . ?
C1 C2 H2D 108.5 . . ?
C3 C2 H2E 108.5 . . ?
C1 C2 H2E 108.5 . . ?
H2D C2 H2E 107.5 . . ?
C4 C3 C2 115.3(2) . . ?
C4 C3 H3A 108.5 . . ?
C2 C3 H3A 108.5 . . ?
C4 C3 H3B 108.5 . . ?
C2 C3 H3B 108.5 . . ?
H3A C3 H3B 107.5 . . ?
C3 C4 N1 109.5(3) . . ?
C3 C4 H4A 109.8 . . ?
N1 C4 H4A 109.8 . . ?
C3 C4 H4B 109.8 . . ?
N1 C4 H4B 109.8 . . ?
H4A C4 H4B 108.2 . . ?
O5 P2 O7 115.82(12) . . ?
O5 P2 O6 111.32(11) . . ?
O7 P2 O6 105.55(14) . . ?
O5 P2 C1 106.77(12) . . ?
O7 P2 C1 109.38(14) . . ?
O6 P2 C1 107.77(12) . . ?
C1 O4 H4 109.5 . . ?
P2 O6 H6 109.5 . . ?
C10 C2' C11 123.0(11) . . ?
C10 C2' H2F 106.6 . . ?
C11 C2' H2F 106.6 . . ?
C10 C2' H2G 106.6 . . ?
C11 C2' H2G 106.6 . . ?
H2F C2' H2G 106.6 . . ?
N1 C4' C11 128.5(7) . . ?
N1 C4' H4C 105.2 . . ?
C11 C4' H4C 105.2 . . ?
N1 C4' H4D 105.2 . . ?
C11 C4' H4D 105.2 . . ?
H4C C4' H4D 105.9 . . ?
O21 C10 C2' 113.4(13) . . ?
O21 C10 P10 101.5(11) . . ?
C2' C10 P10 102.7(12) . . ?
O21 C10 P1 114.2(14) . . ?
C2' C10 P1 114.3(11) . . ?
P10 C10 P1 109.1(10) . . ?
C2' C11 C4' 108.7(12) . . ?
C2' C11 H11A 109.9 . . ?
C4' C11 H11A 109.9 . . ?
C2' C11 H11B 109.9 . . ?
C4' C11 H11B 109.9 . . ?
H11A C11 H11B 108.3 . . ?
O22 P10 O5 113.3(6) . . ?
O22 P10 O20 109.2(8) . . ?
O5 P10 O20 110.2(6) . . ?
O22 P10 C10 110.3(8) . . ?
O5 P10 C10 113.3(7) . . ?
O20 P10 C10 99.7(10) . . ?
P10 O20 H20 109.5 . . ?
C10 O21 H21 109.5 . . ?
H3O O2W H4O 109.9(16) . . ?

loop_
_geom_bond_atom_site_label_1
_geom_bond_atom_site_label_2
_geom_bond_distance
_geom_bond_site_symmetry_2
_geom_bond_publ_flag
Mg1 O8 2.0078(19) . y
Mg1 O5 2.0228(19) . y
Mg1 O3 2.0366(19) 3_666 y
Mg1 O1W 2.102(2) . y
Mg1 O12 2.1059(18) . y
Mg1 O1 2.1649(17) . y
O1W H1O 0.941(10) . ?
O1W H2O 0.945(10) . ?
P3 O8 1.4997(17) . ?
P3 O10 1.5133(17) . ?
P3 O9 1.5646(19) . ?
P3 C5 1.845(2) . ?
P4 O12 1.5096(17) . ?
P4 O13 1.5117(18) . ?
P4 O14 1.5682(17) . ?
P4 C5 1.839(2) . ?
C5 O11 1.446(3) . ?
C5 C6 1.540(3) . ?
C6 C7 1.523(4) . ?
C6 H6A 0.9900 . ?
C6 H6B 0.9900 . ?
C7 C8 1.517(3) . ?
C7 H7A 0.9900 . ?
C7 H7B 0.9900 . ?
C8 N2 1.494(3) . ?
C8 H8A 0.9900 . ?
C8 H8B 0.9900 . ?
N2 H2A 0.9100 . ?
N2 H2B 0.9100 . ?
N2 H2C 0.9100 . ?
O9 H9 0.8400 . ?
O11 H11 0.8400 . ?
O14 H14 0.8400 . ?
N1 C4' 1.519(5) . ?
N1 C4 1.519(5) . ?
N1 O3W 1.803(15) . ?
N1 H1A 0.9100 . ?
N1 H1B 0.9100 . ?
N1 H1C 0.9100 . ?
P1 O3 1.4872(17) . ?
P1 O1 1.5248(16) . ?
P1 O2 1.5686(17) . ?
P1 C10 1.846(18) . ?
P1 C1 1.861(3) . ?
O2 H2 0.8400 . ?
O5 P2 1.4785(18) . ?
O5 P10 1.590(5) . ?
C1 O4 1.446(4) . ?
C1 C2 1.555(4) . ?
C1 P2 1.841(3) . ?
C2 C3 1.540(4) . ?
C2 H2D 0.9900 . ?
C2 H2E 0.9900 . ?
C3 C4 1.500(4) . ?
C3 H3A 0.9900 . ?
C3 H3B 0.9900 . ?
C4 H4A 0.9900 . ?
C4 H4B 0.9900 . ?
P2 O7 1.515(2) . ?
P2 O6 1.571(2) . ?
O4 H4 0.8400 . ?
O6 H6 0.8400 . ?
C2' C10 1.50(2) . ?
C2' C11 1.52(2) . ?
C2' H2F 0.9900 . ?
C2' H2G 0.9900 . ?
C4' C11 1.64(2) . ?
C4' H4C 0.9900 . ?
C4' H4D 0.9900 . ?
C10 O21 1.47(3) . ?
C10 P10 1.819(19) . ?
C11 H11A 0.9900 . ?
C11 H11B 0.9900 . ?
P10 O22 1.510(14) . ?
P10 O20 1.599(13) . ?
O20 H20 0.8400 . ?
O21 H21 0.8400 . ?
O2W H3O 0.948(10) . ?
O2W H4O 0.946(10) . ?

loop_
_geom_hbond_atom_site_label_D
_geom_hbond_atom_site_label_H
_geom_hbond_atom_site_label_A
_geom_hbond_distance_DH
_geom_hbond_distance_HA
_geom_hbond_distance_DA
_geom_hbond_angle_DHA
_geom_hbond_site_symmetry_A
_geom_hbond_publ_flag
O1W H1O O10 0.941(10) 1.872(13) 2.799(3) 168(3) 3_566 yes
O1W H2O O4 0.945(10) 2.364(16) 3.265(3) 159(3) 4_566 yes
O1W H2O O20 0.945(10) 2.48(2) 3.395(14) 162(3) 4_566 yes
O1W H2O O2W 0.945(10) 2.34(3) 2.854(4) 114(3) . yes
N2 H2A O2 0.91 2.21 2.969(3) 139.8 3_565 yes
N2 H2A O5 0.91 2.61 3.075(3) 112.3 2 yes
N2 H2A O4 0.91 2.59 3.296(3) 134.8 3_565 yes
N2 H2B O12 0.91 2.09 2.959(3) 159.3 2 yes
N2 H2C O13 0.91 1.91 2.804(3) 167.8 3_565 yes
O9 H9 O13 0.84 1.65 2.485(2) 170.4 2 yes
O11 H11 O1 0.84 2.07 2.897(2) 169.4 . yes
O14 H14 O10 0.84 1.71 2.538(2) 166.2 3_566 yes
N1 H1A O9 0.91 2.40 3.214(4) 149.3 2_645 yes
N1 H1A O14 0.91 2.43 2.903(3) 112.8 1_655 yes
N1 H1B O6 0.91 2.51 3.003(4) 114.6 4_565 yes
N1 H1B O7 0.91 2.23 3.126(4) 166.9 4_565 yes
N1 H1C O8 0.91 2.31 3.131(4) 150.2 3_666 yes
O2 H2 O7 0.84 1.77 2.590(3) 165.2 4_565 yes
O2 H2 O22 0.84 1.83 2.579(13) 147.2 4_565 yes
O4 H4 O12 0.84 2.13 2.970(3) 172.6 . yes
O4 H4 O5 0.84 2.52 2.940(3) 112.3 . yes
O6 H6 O1 0.84 1.90 2.692(3) 156.7 3_666 yes
O21 H21 O8 0.84 2.06 2.725(12) 135.4 3_666 yes
O21 H21 O1 0.84 2.38 2.999(12) 131.5 3_666 yes
O21 H21 O3 0.84 2.08 2.574(12) 117.4 . yes

loop_
_geom_torsion_atom_site_label_1
_geom_torsion_atom_site_label_2
_geom_torsion_atom_site_label_3
_geom_torsion_atom_site_label_4
_geom_torsion
_geom_torsion_site_symmetry_1
_geom_torsion_site_symmetry_2
_geom_torsion_site_symmetry_3
_geom_torsion_site_symmetry_4
_geom_torsion_publ_flag
O12 P4 C5 O11 63.07(16) . . . . ?
O13 P4 C5 O11 -60.18(16) . . . . ?
O14 P4 C5 O11 -176.39(13) . . . . ?
O12 P4 C5 C6 178.59(15) . . . . ?
O13 P4 C5 C6 55.34(17) . . . . ?
O14 P4 C5 C6 -60.87(17) . . . . ?
O12 P4 C5 P3 -55.21(14) . . . . ?
O13 P4 C5 P3 -178.46(11) . . . . ?
O14 P4 C5 P3 65.33(13) . . . . ?
O8 P3 C5 O11 -62.68(17) . . . . ?
O10 P3 C5 O11 171.63(14) . . . . ?
O9 P3 C5 O11 52.06(17) . . . . ?
O8 P3 C5 C6 176.08(16) . . . . ?
O10 P3 C5 C6 50.38(19) . . . . ?
O9 P3 C5 C6 -69.18(18) . . . . ?
O8 P3 C5 P4 53.75(14) . . . . ?
O10 P3 C5 P4 -71.94(14) . . . . ?
O9 P3 C5 P4 168.49(10) . . . . ?
O11 C5 C6 C7 -50.3(3) . . . . ?
P4 C5 C6 C7 -164.57(18) . . . . ?
P3 C5 C6 C7 71.6(2) . . . . ?
C5 C6 C7 C8 -178.2(2) . . . . ?
C6 C7 C8 N2 179.6(2) . . . . ?
O10 P3 O8 Mg1 103.35(19) . . . . ?
O9 P3 O8 Mg1 -131.82(18) . . . . ?
C5 P3 O8 Mg1 -18.4(2) . . . . ?
O13 P4 O12 Mg1 138.64(14) . . . . ?
O14 P4 O12 Mg1 -98.38(16) . . . . ?
C5 P4 O12 Mg1 20.03(18) . . . . ?
O3 P1 O1 Mg1 -105.56(16) . . . . ?
O2 P1 O1 Mg1 130.23(14) . . . . ?
C10 P1 O1 Mg1 -3.3(9) . . . . ?
C1 P1 O1 Mg1 21.91(18) . . . . ?
O1 P1 O3 Mg1 16.5(3) . . . 3_666 ?
O2 P1 O3 Mg1 138.2(2) . . . 3_666 ?
C10 P1 O3 Mg1 -101.9(6) . . . 3_666 ?
C1 P1 O3 Mg1 -107.7(2) . . . 3_666 ?
O3 P1 C1 O4 -166.21(17) . . . . ?
O1 P1 C1 O4 64.08(19) . . . . ?
O2 P1 C1 O4 -46.95(19) . . . . ?
O3 P1 C1 C2 -49.4(2) . . . . ?
O1 P1 C1 C2 -179.14(17) . . . . ?
O2 P1 C1 C2 69.8(2) . . . . ?
O3 P1 C1 P2 77.03(17) . . . . ?
O1 P1 C1 P2 -52.68(18) . . . . ?
O2 P1 C1 P2 -163.71(14) . . . . ?
O4 C1 C2 C3 -161.1(2) . . . . ?
P2 C1 C2 C3 -44.0(3) . . . . ?
P1 C1 C2 C3 82.1(3) . . . . ?
C1 C2 C3 C4 -144.0(3) . . . . ?
C2 C3 C4 N1 68.6(3) . . . . ?
Mg1 O5 P2 O7 -171.88(17) . . . . ?
Mg1 O5 P2 O6 67.56(17) . . . . ?
Mg1 O5 P2 C1 -49.82(18) . . . . ?
O4 C1 P2 O5 -50.8(2) . . . . ?
C2 C1 P2 O5 -168.26(18) . . . . ?
P1 C1 P2 O5 66.38(17) . . . . ?
O4 C1 P2 O7 75.2(2) . . . . ?
C2 C1 P2 O7 -42.2(2) . . . . ?
P1 C1 P2 O7 -167.59(16) . . . . ?
O4 C1 P2 O6 -170.48(17) . . . . ?
C2 C1 P2 O6 72.0(2) . . . . ?
P1 C1 P2 O6 -53.32(18) . . . . ?
C11 C2' C10 O21 4.6(19) . . . . ?
C11 C2' C10 P10 -104.1(14) . . . . ?
C11 C2' C10 P1 137.9(13) . . . . ?
O3 P1 C10 O21 37.0(11) . . . . ?
O1 P1 C10 O21 -82.3(12) . . . . ?
O2 P1 C10 O21 150.0(9) . . . . ?
O3 P1 C10 C2' -95.9(13) . . . . ?
O1 P1 C10 C2' 144.8(9) . . . . ?
O2 P1 C10 C2' 17.1(16) . . . . ?
O3 P1 C10 P10 149.7(10) . . . . ?
O1 P1 C10 P10 30.4(14) . . . . ?
O2 P1 C10 P10 -97.3(9) . . . . ?
C10 C2' C11 C4' -75.9(14) . . . . ?
N1 C4' C11 C2' -16.1(15) . . . . ?
Mg1 O5 P10 O22 -171.0(6) . . . . ?
Mg1 O5 P10 O20 -48.3(8) . . . . ?
Mg1 O5 P10 C10 62.4(8) . . . . ?
O21 C10 P10 O22 -65.4(13) . . . . ?
C2' C10 P10 O22 52.1(13) . . . . ?
P1 C10 P10 O22 173.7(10) . . . . ?
O21 C10 P10 O5 62.8(11) . . . . ?
C2' C10 P10 O5 -179.7(7) . . . . ?
P1 C10 P10 O5 -58.1(12) . . . . ?
O21 C10 P10 O20 179.8(11) . . . . ?
C2' C10 P10 O20 -62.7(11) . . . . ?
P1 C10 P10 O20 58.9(12) . . . . ?
